data_7012177
loop_
_publ_author_name
'van Staveren, Dave R.'
'Weyherm\"uller, Thomas'
'Metzler-Nolte, Nils'

_publ_section_title
;
 Organometallic \b-turn mimetics. A structural and spectroscopic study
 of inter-strand hydrogen bonding in ferrocene and cobaltocenium
 conjugates of amino acids and dipeptides
;
_journal_issue 2
_journal_name_full 'Dalton Transactions'
_journal_page_first 210
_journal_paper_doi 10.1039/b208363a
_journal_year 2003
_chemical_formula_structural '[C19 H19 Co N O]+, (C24 H20 B)-'
_chemical_formula_sum 'C43 H39 B Co N O'
_chemical_formula_weight 655.49
_chemical_name_systematic
; 
? 
;
_space_group_IT_number 1
_symmetry_cell_setting triclinic
_symmetry_space_group_name_Hall 'P 1'
_symmetry_space_group_name_H-M 'P 1'
_atom_sites_solution_hydrogens geom
_atom_sites_solution_primary direct
_atom_sites_solution_secondary difmap
_audit_creation_method SHELXL
_cell_angle_alpha 97.90(2)
_cell_angle_beta 92.80(2)
_cell_angle_gamma 115.51(2)
_cell_formula_units_Z 1
_cell_length_a 9.4932(6)
_cell_length_b 9.9247(8)
_cell_length_c 9.9474(8)
_cell_measurement_reflns_used 3874
_cell_measurement_temperature 100(2)
_cell_volume 831.68(19)
_computing_cell_refinement 'Siemens SAINT'
_computing_data_collection 'Siemens SAINT'
_computing_data_reduction 'Siemens SAINT'
_computing_structure_refinement 'SHELXL-93 (Sheldrick, 1993)'
_computing_structure_solution 'SHELXS-86 (Sheldrick, 1990)'
_diffrn_ambient_temperature 100(2)
_diffrn_measurement_device 'Siemens SMART CCD-Detector'
_diffrn_measurement_method '\w, 0.3 deg./frame'
_diffrn_radiation_monochromator graphite
_diffrn_radiation_source 'fine-focus sealed tube'
_diffrn_radiation_type MoK\a
_diffrn_radiation_wavelength 0.71073
_diffrn_reflns_av_R_equivalents 0.0224
_diffrn_reflns_av_sigmaI/netI 0.0541
_diffrn_reflns_limit_h_max 14
_diffrn_reflns_limit_h_min -13
_diffrn_reflns_limit_k_max 6
_diffrn_reflns_limit_k_min -15
_diffrn_reflns_limit_l_max 13
_diffrn_reflns_limit_l_min -15
_diffrn_reflns_number 8997
_diffrn_reflns_theta_max 33.00
_diffrn_reflns_theta_min 2.08
_exptl_absorpt_coefficient_mu 0.552
_exptl_absorpt_correction_T_max 0.971
_exptl_absorpt_correction_T_min 0.711
_exptl_absorpt_correction_type 'SADABS, G.M. Sheldrick 1994'
_exptl_crystal_colour yellow
_exptl_crystal_density_diffrn 1.309
_exptl_crystal_description 'transparent platelet'
_exptl_crystal_F_000 344
_exptl_crystal_size_max 0.50
_exptl_crystal_size_mid 0.38
_exptl_crystal_size_min 0.08
_refine_diff_density_max 0.679
_refine_diff_density_min -0.478
_refine_diff_density_rms 0.066
_refine_ls_abs_structure_details 'Flack H D (1983), Acta Cryst. A39, 876-881'
_refine_ls_abs_structure_Flack 0.022(11)
_refine_ls_extinction_method none
_refine_ls_goodness_of_fit_all 1.014
_refine_ls_goodness_of_fit_obs 1.055
_refine_ls_matrix_type full
_refine_ls_number_parameters 427
_refine_ls_number_reflns 5814
_refine_ls_number_restraints 3
_refine_ls_restrained_S_all 1.015
_refine_ls_restrained_S_obs 1.055
_refine_ls_R_factor_all 0.0560
_refine_ls_R_factor_obs 0.0434
_refine_ls_shift/esd_max 0.001
_refine_ls_shift/esd_mean 0.000
_refine_ls_structure_factor_coef Fsqd
_refine_ls_weighting_details 'w=1/[\s^2^(Fo^2^)+(0.0521P)^2^+0.0000P] where P=(Fo^2^+2Fc^2^)/3'
_refine_ls_weighting_scheme calc
_refine_ls_wR_factor_all 0.0942
_refine_ls_wR_factor_obs 0.0895
_reflns_number_observed 4921
_reflns_number_total 5819
_reflns_observed_criterion >2sigma(I)
_cod_data_source_file b208363a.txt
_cod_data_source_block 5b
_cod_depositor_comments
;
The following automatic conversions were performed:
'_symmetry_cell_setting' value 'Triclinic' changed to 'triclinic'
according to '/home/saulius/struct/CIF-dictionaries/cif_core.dic'
dictionary named 'cif_core.dic' version 2.4.1 from 2010-06-29.

Automatic conversion script
Id: cif_fix_enum 1527 2010-12-29 10:47:43Z saulius 

The following automatic conversions were performed:

'_refine_ls_weighting_scheme' value 'calc
w=1/[\s^2^(Fo^2^)+(0.0521P)^2^+0.0000P] where P=(Fo^2^+2Fc^2^)/3' was
changed to 'calc'. New tag '_refine_ls_weighting_details' was
created. The value of the new tag was set to
'w=1/[\s^2^(Fo^2^)+(0.0521P)^2^+0.0000P] where P=(Fo^2^+2Fc^2^)/3'.

Automatic conversion script
Id: cif_fix_values 3143 2015-03-26 13:38:13Z robertas 
;
_cod_original_cell_volume 831.65(15)
_cod_original_sg_symbol_H-M P1
_cod_database_code 7012177

loop_
_symmetry_equiv_pos_as_xyz
'x, y, z'

loop_
_atom_site_aniso_label
_atom_site_aniso_U_11
_atom_site_aniso_U_22
_atom_site_aniso_U_33
_atom_site_aniso_U_23
_atom_site_aniso_U_13
_atom_site_aniso_U_12
Co1 0.0250(2) 0.0187(2) 0.0154(2) 0.00123(12) -0.00154(13) 0.00939(15)
O1 0.0180(10) 0.0215(10) 0.0392(12) 0.0022(8) 0.0022(9) 0.0060(9)
N1 0.0142(10) 0.0142(11) 0.0327(13) 0.0052(9) 0.0037(9) 0.0047(9)
C1 0.0194(13) 0.0190(14) 0.0167(13) 0.0029(11) 0.0005(11) 0.0089(12)
C2 0.024(2) 0.027(2) 0.021(2) 0.0043(12) 0.0033(12) 0.0156(14)
C3 0.042(2) 0.027(2) 0.021(2) -0.0007(12) 0.0005(14) 0.025(2)
C4 0.034(2) 0.019(2) 0.021(2) -0.0012(11) -0.0068(13) 0.0128(14)
C5 0.0232(15) 0.0198(14) 0.0213(15) 0.0012(11) -0.0029(12) 0.0097(13)
C6 0.048(2) 0.040(2) 0.020(2) 0.0036(14) 0.009(2) 0.020(2)
C7 0.055(3) 0.039(2) 0.023(2) 0.009(2) 0.012(2) 0.007(2)
C8 0.080(3) 0.027(2) 0.018(2) 0.0040(13) -0.006(2) 0.025(2)
C9 0.050(2) 0.034(2) 0.018(2) -0.0026(13) -0.0146(15) 0.022(2)
C10 0.046(2) 0.021(2) 0.019(2) -0.0018(12) -0.0025(15) 0.015(2)
C11 0.0225(13) 0.0183(13) 0.0162(11) 0.0033(9) 0.0032(10) 0.0091(11)
C12 0.0204(13) 0.0145(13) 0.033(2) 0.0050(11) 0.0039(12) 0.0066(12)
C13 0.043(2) 0.028(2) 0.038(2) 0.0131(15) 0.017(2) 0.019(2)
C14 0.0196(13) 0.0136(12) 0.0253(13) 0.0067(10) 0.0033(11) 0.0082(11)
C15 0.0293(15) 0.0194(13) 0.0260(14) 0.0052(10) 0.0006(12) 0.0125(12)
C16 0.040(2) 0.026(2) 0.0280(15) 0.0084(12) 0.0099(13) 0.0188(14)
C17 0.027(2) 0.031(2) 0.047(2) 0.0108(15) 0.0115(14) 0.0181(14)
C18 0.0188(14) 0.0242(15) 0.042(2) 0.0034(12) -0.0028(13) 0.0102(12)
C19 0.0222(13) 0.0157(12) 0.0264(14) 0.0026(10) -0.0004(11) 0.0063(11)
B1 0.0171(14) 0.0143(13) 0.0180(14) 0.0025(11) 0.0015(12) 0.0051(12)
C20 0.0215(13) 0.0172(12) 0.0180(12) 0.0051(9) 0.0027(10) 0.0092(11)
C21 0.0218(13) 0.0287(15) 0.0197(13) 0.0013(10) 0.0033(11) 0.0088(12)
C22 0.033(2) 0.037(2) 0.0172(13) -0.0056(12) -0.0013(12) 0.019(2)
C23 0.0260(15) 0.0209(14) 0.031(2) -0.0037(11) -0.0112(12) 0.0112(13)
C24 0.0214(14) 0.023(2) 0.029(2) 0.0058(12) 0.0015(12) 0.0067(13)
C25 0.0245(14) 0.0229(14) 0.0202(13) 0.0026(10) 0.0032(10) 0.0115(12)
C26 0.0161(12) 0.0198(13) 0.0182(12) 0.0039(10) 0.0013(10) 0.0095(11)
C27 0.029(2) 0.0188(14) 0.0231(14) 0.0033(11) 0.0053(12) 0.0123(13)
C28 0.037(2) 0.029(2) 0.0217(13) 0.0108(11) 0.0075(12) 0.0187(14)
C29 0.034(2) 0.037(2) 0.0158(12) 0.0063(11) 0.0063(11) 0.0217(14)
C30 0.0262(14) 0.0282(14) 0.0175(12) -0.0024(10) -0.0002(11) 0.0160(12)
C31 0.0179(12) 0.0209(13) 0.0210(12) 0.0035(10) 0.0009(10) 0.0092(11)
C32 0.0176(13) 0.0144(12) 0.0195(13) 0.0013(10) -0.0022(10) 0.0034(11)
C33 0.0185(13) 0.0218(14) 0.0174(13) 0.0024(10) -0.0004(10) 0.0074(12)
C34 0.0290(15) 0.0248(14) 0.0214(13) -0.0022(11) -0.0032(11) 0.0145(13)
C35 0.031(2) 0.0148(12) 0.0299(15) 0.0048(10) -0.0070(12) 0.0084(12)
C36 0.031(2) 0.024(2) 0.0238(15) 0.0106(12) 0.0046(12) 0.0078(14)
C37 0.029(2) 0.025(2) 0.0212(14) 0.0063(11) 0.0062(12) 0.0137(14)
C38 0.0211(13) 0.0232(14) 0.0141(12) 0.0043(10) 0.0018(10) 0.0111(12)
C39 0.0239(13) 0.0275(14) 0.0168(12) 0.0038(10) 0.0015(10) 0.0099(12)
C40 0.0192(13) 0.039(2) 0.0195(13) 0.0058(11) 0.0037(10) 0.0075(13)
C41 0.026(2) 0.053(2) 0.0182(13) 0.0078(13) 0.0052(11) 0.025(2)
C42 0.031(2) 0.033(2) 0.0237(14) 0.0055(11) 0.0024(12) 0.0194(14)
C43 0.0257(14) 0.0240(14) 0.0255(14) 0.0026(11) 0.0003(12) 0.0127(13)

loop_
_atom_site_label
_atom_site_type_symbol
_atom_site_fract_x
_atom_site_fract_y
_atom_site_fract_z
_atom_site_U_iso_or_equiv
_atom_site_thermal_displace_type
_atom_site_occupancy
_atom_site_calc_flag
_atom_site_refinement_flags
_atom_site_disorder_group
Co1 Co 0.31843(3) 0.58232(3) 0.89727(3) 0.02013(10) Uani 1 d . .
O1 O 0.4815(2) 0.9513(2) 0.7586(2) 0.0276(4) Uani 1 d . .
N1 N 0.2194(3) 0.8757(3) 0.7254(3) 0.0208(5) Uani 1 d . .
H1 H 0.1343(41) 0.8040(43) 0.7017(35) 0.025 Uiso 1 d . .
C1 C 0.3173(3) 0.6883(3) 0.7361(3) 0.0183(6) Uani 1 d . .
C2 C 0.4420(4) 0.6446(4) 0.7357(3) 0.0225(6) Uani 1 d . .
H2 H 0.5508(4) 0.7107(4) 0.7403(3) 0.027 Uiso 1 calc R .
C3 C 0.3748(4) 0.4845(4) 0.7273(3) 0.0273(7) Uani 1 d . .
H3 H 0.4307(4) 0.4247(4) 0.7259(3) 0.033 Uiso 1 calc R .
C4 C 0.2096(4) 0.4301(4) 0.7213(3) 0.0252(7) Uani 1 d . .
H4 H 0.1355(4) 0.3270(4) 0.7149(3) 0.030 Uiso 1 calc R .
C5 C 0.1732(4) 0.5547(3) 0.7265(3) 0.0218(6) Uani 1 d . .
H5 H 0.0710(4) 0.5500(3) 0.7240(3) 0.026 Uiso 1 calc R .
C6 C 0.2506(5) 0.6660(5) 1.0655(4) 0.0354(8) Uani 1 d . .
H6 H 0.1851(5) 0.7162(5) 1.0659(4) 0.043 Uiso 1 calc R .
C7 C 0.1989(5) 0.5089(5) 1.0569(4) 0.0436(10) Uani 1 d . .
H7 H 0.0927(5) 0.4348(5) 1.0502(4) 0.052 Uiso 1 calc R .
C8 C 0.3337(5) 0.4808(4) 1.0602(4) 0.0416(10) Uani 1 d . .
H8 H 0.3332(5) 0.3844(4) 1.0563(4) 0.050 Uiso 1 calc R .
C9 C 0.4675(5) 0.6201(4) 1.0701(3) 0.0337(8) Uani 1 d . .
H9 H 0.5733(5) 0.6345(4) 1.0739(3) 0.040 Uiso 1 calc R .
C10 C 0.4162(4) 0.7366(4) 1.0735(3) 0.0295(8) Uani 1 d . .
H10 H 0.4816(4) 0.8420(4) 1.0799(3) 0.035 Uiso 1 calc R .
C11 C 0.3472(3) 0.8503(3) 0.7421(3) 0.0189(5) Uani 1 d . .
C12 C 0.2365(3) 1.0279(3) 0.7110(3) 0.0230(6) Uani 1 d . .
H12 H 0.3328(3) 1.1041(3) 0.7720(3) 0.028 Uiso 1 calc R .
C13 C 0.2612(5) 1.0540(4) 0.5655(4) 0.0338(8) Uani 1 d . .
H13A H 0.3532(5) 1.0402(4) 0.5403(4) 0.051 Uiso 1 calc R .
H13B H 0.2784(5) 1.1575(4) 0.5590(4) 0.051 Uiso 1 calc R .
H13C H 0.1680(5) 0.9813(4) 0.5033(4) 0.051 Uiso 1 calc R .
C14 C 0.0964(3) 1.0463(3) 0.7619(3) 0.0188(5) Uani 1 d . .
C15 C 0.0985(4) 1.0891(3) 0.9022(3) 0.0242(6) Uani 1 d . .
H15 H 0.1880(4) 1.1085(3) 0.9631(3) 0.029 Uiso 1 calc R .
C16 C -0.0288(4) 1.1035(3) 0.9534(3) 0.0292(6) Uani 1 d . .
H16 H -0.0259(4) 1.1337(3) 1.0488(3) 0.035 Uiso 1 calc R .
C17 C -0.1594(4) 1.0737(4) 0.8654(4) 0.0325(7) Uani 1 d . .
H17 H -0.2478(4) 1.0806(4) 0.9005(4) 0.039 Uiso 1 calc R .
C18 C -0.1620(3) 1.0339(3) 0.7261(4) 0.0287(7) Uani 1 d . .
H18 H -0.2517(3) 1.0151(3) 0.6657(4) 0.034 Uiso 1 calc R .
C19 C -0.0346(3) 1.0213(3) 0.6744(3) 0.0224(6) Uani 1 d . .
H19 H -0.0367(3) 0.9954(3) 0.5785(3) 0.027 Uiso 1 calc R .
B1 B 0.7993(4) 0.4958(3) 1.3975(3) 0.0172(6) Uani 1 d . .
C20 C 0.6571(3) 0.3491(3) 1.2982(3) 0.0184(5) Uani 1 d . .
C21 C 0.6762(3) 0.3010(3) 1.1645(3) 0.0245(6) Uani 1 d . .
H21 H 0.7743(3) 0.3540(3) 1.1320(3) 0.029 Uiso 1 calc R .
C22 C 0.5575(4) 0.1786(4) 1.0769(3) 0.0294(7) Uani 1 d . .
H22 H 0.5753(4) 0.1500(4) 0.9865(3) 0.035 Uiso 1 calc R .
C23 C 0.4134(4) 0.0984(3) 1.1214(3) 0.0271(7) Uani 1 d . .
H23 H 0.3331(4) 0.0128(3) 1.0631(3) 0.033 Uiso 1 calc R .
C24 C 0.3880(4) 0.1446(4) 1.2513(3) 0.0258(7) Uani 1 d . .
H24 H 0.2890(4) 0.0917(4) 1.2824(3) 0.031 Uiso 1 calc R .
C25 C 0.5069(3) 0.2682(3) 1.3366(3) 0.0223(5) Uani 1 d . .
H25 H 0.4858(3) 0.2995(3) 1.4249(3) 0.027 Uiso 1 calc R .
C26 C 0.7785(3) 0.4968(3) 1.5605(3) 0.0174(5) Uani 1 d . .
C27 C 0.7302(4) 0.3638(3) 1.6182(3) 0.0231(6) Uani 1 d . .
H27 H 0.7013(4) 0.2698(3) 1.5593(3) 0.028 Uiso 1 calc R .
C28 C 0.7231(4) 0.3646(4) 1.7573(3) 0.0267(6) Uani 1 d . .
H28 H 0.6874(4) 0.2718(4) 1.7909(3) 0.032 Uiso 1 calc R .
C29 C 0.7676(4) 0.5001(4) 1.8484(3) 0.0261(6) Uani 1 d . .
H29 H 0.7623(4) 0.5005(4) 1.9436(3) 0.031 Uiso 1 calc R .
C30 C 0.8198(3) 0.6344(3) 1.7969(3) 0.0233(6) Uani 1 d . .
H30 H 0.8527(3) 0.7284(3) 1.8569(3) 0.028 Uiso 1 calc R .
C31 C 0.8239(3) 0.6305(3) 1.6560(3) 0.0198(5) Uani 1 d . .
H31 H 0.8594(3) 0.7237(3) 1.6231(3) 0.024 Uiso 1 calc R .
C32 C 0.8013(3) 0.6474(3) 1.3450(3) 0.0188(5) Uani 1 d . .
C33 C 0.7052(3) 0.7143(3) 1.3933(3) 0.0199(6) Uani 1 d . .
H33 H 0.6373(3) 0.6712(3) 1.4588(3) 0.024 Uiso 1 calc R .
C34 C 0.7062(4) 0.8421(3) 1.3480(3) 0.0250(6) Uani 1 d . .
H34 H 0.6407(4) 0.8849(3) 1.3841(3) 0.030 Uiso 1 calc R .
C35 C 0.8015(4) 0.9068(3) 1.2511(3) 0.0262(6) Uani 1 d . .
H35 H 0.8043(4) 0.9953(3) 1.2225(3) 0.031 Uiso 1 calc R .
C36 C 0.8929(4) 0.8403(4) 1.1964(3) 0.0270(7) Uani 1 d . .
H36 H 0.9570(4) 0.8817(4) 1.1281(3) 0.032 Uiso 1 calc R .
C37 C 0.8906(4) 0.7122(4) 1.2419(3) 0.0242(6) Uani 1 d . .
H37 H 0.9520(4) 0.6669(4) 1.2015(3) 0.029 Uiso 1 calc R .
C38 C 0.9685(3) 0.4866(3) 1.3847(3) 0.0189(6) Uani 1 d . .
C39 C 1.1139(3) 0.6154(3) 1.4039(3) 0.0233(6) Uani 1 d . .
H39 H 1.1156(3) 0.7128(3) 1.4184(3) 0.028 Uiso 1 calc R .
C40 C 1.2559(3) 0.6059(4) 1.4027(3) 0.0276(6) Uani 1 d . .
H40 H 1.3519(3) 0.6963(4) 1.4162(3) 0.033 Uiso 1 calc R .
C41 C 1.2592(4) 0.4672(4) 1.3820(3) 0.0296(7) Uani 1 d . .
H41 H 1.3562(4) 0.4609(4) 1.3799(3) 0.036 Uiso 1 calc R .
C42 C 1.1169(4) 0.3362(4) 1.3643(3) 0.0273(6) Uani 1 d . .
H42 H 1.1165(4) 0.2394(4) 1.3511(3) 0.033 Uiso 1 calc R .
C43 C 0.9759(3) 0.3470(3) 1.3657(3) 0.0247(6) Uani 1 d . .
H43 H 0.8805(3) 0.2562(3) 1.3534(3) 0.030 Uiso 1 calc R .

loop_
_atom_type_symbol
_atom_type_description
_atom_type_scat_dispersion_real
_atom_type_scat_dispersion_imag
_atom_type_scat_source
C C 0.0033 0.0016 'International Tables Vol C Tables 4.2.6.8 and 6.1.1.4'
H H 0.0000 0.0000 'International Tables Vol C Tables 4.2.6.8 and 6.1.1.4'
B B 0.0013 0.0007 'International Tables Vol C Tables 4.2.6.8 and 6.1.1.4'
N N 0.0061 0.0033 'International Tables Vol C Tables 4.2.6.8 and 6.1.1.4'
O O 0.0106 0.0060 'International Tables Vol C Tables 4.2.6.8 and 6.1.1.4'
Co Co 0.3494 0.9721 'International Tables Vol C Tables 4.2.6.8 and 6.1.1.4'

loop_
_geom_angle_atom_site_label_1
_geom_angle_atom_site_label_2
_geom_angle_atom_site_label_3
_geom_angle
_geom_angle_site_symmetry_1
_geom_angle_site_symmetry_3
_geom_angle_publ_flag
C6 Co1 C7 40.6(2) . . ?
C6 Co1 C1 113.09(14) . . ?
C7 Co1 C1 142.2(2) . . ?
C6 Co1 C10 40.7(2) . . ?
C7 Co1 C10 68.4(2) . . ?
C1 Co1 C10 110.65(13) . . ?
C6 Co1 C4 136.5(2) . . ?
C7 Co1 C4 110.2(2) . . ?
C1 Co1 C4 68.46(13) . . ?
C10 Co1 C4 176.7(2) . . ?
C6 Co1 C2 142.67(15) . . ?
C7 Co1 C2 176.3(2) . . ?
C1 Co1 C2 40.90(12) . . ?
C10 Co1 C2 113.19(14) . . ?
C4 Co1 C2 68.35(14) . . ?
C6 Co1 C3 176.3(2) . . ?
C7 Co1 C3 136.0(2) . . ?
C1 Co1 C3 68.75(13) . . ?
C10 Co1 C3 142.4(2) . . ?
C4 Co1 C3 40.61(14) . . ?
C2 Co1 C3 40.76(13) . . ?
C6 Co1 C5 110.52(15) . . ?
C7 Co1 C5 112.6(2) . . ?
C1 Co1 C5 40.87(12) . . ?
C10 Co1 C5 136.81(14) . . ?
C4 Co1 C5 40.55(13) . . ?
C2 Co1 C5 68.65(13) . . ?
C3 Co1 C5 68.56(14) . . ?
C6 Co1 C8 68.3(2) . . ?
C7 Co1 C8 40.8(2) . . ?
C1 Co1 C8 176.6(2) . . ?
C10 Co1 C8 68.20(15) . . ?
C4 Co1 C8 112.87(14) . . ?
C2 Co1 C8 136.2(2) . . ?
C3 Co1 C8 110.07(15) . . ?
C5 Co1 C8 142.1(2) . . ?
C6 Co1 C9 68.4(2) . . ?
C7 Co1 C9 68.1(2) . . ?
C1 Co1 C9 137.16(14) . . ?
C10 Co1 C9 40.96(14) . . ?
C4 Co1 C9 141.74(14) . . ?
C2 Co1 C9 110.7(2) . . ?
C3 Co1 C9 112.7(2) . . ?
C5 Co1 C9 177.5(2) . . ?
C8 Co1 C9 40.0(2) . . ?
C11 N1 C12 120.5(2) . . ?
C5 C1 C2 107.9(3) . . ?
C5 C1 C11 130.2(3) . . ?
C2 C1 C11 121.9(3) . . ?
C5 C1 Co1 69.9(2) . . ?
C2 C1 Co1 69.8(2) . . ?
C11 C1 Co1 127.0(2) . . ?
C3 C2 C1 107.9(3) . . ?
C3 C2 Co1 69.6(2) . . ?
C1 C2 Co1 69.3(2) . . ?
C4 C3 C2 107.7(3) . . ?
C4 C3 Co1 69.6(2) . . ?
C2 C3 Co1 69.6(2) . . ?
C5 C4 C3 108.7(3) . . ?
C5 C4 Co1 69.9(2) . . ?
C3 C4 Co1 69.8(2) . . ?
C4 C5 C1 107.7(3) . . ?
C4 C5 Co1 69.6(2) . . ?
C1 C5 Co1 69.3(2) . . ?
C7 C6 C10 108.6(4) . . ?
C7 C6 Co1 70.0(2) . . ?
C10 C6 Co1 70.3(2) . . ?
C6 C7 C8 107.9(4) . . ?
C6 C7 Co1 69.4(2) . . ?
C8 C7 Co1 70.5(2) . . ?
C9 C8 C7 108.2(3) . . ?
C9 C8 Co1 70.1(2) . . ?
C7 C8 Co1 68.8(2) . . ?
C8 C9 C10 107.9(3) . . ?
C8 C9 Co1 69.9(2) . . ?
C10 C9 Co1 68.9(2) . . ?
C6 C10 C9 107.4(3) . . ?
C6 C10 Co1 69.0(2) . . ?
C9 C10 Co1 70.1(2) . . ?
O1 C11 N1 123.1(2) . . ?
O1 C11 C1 120.5(3) . . ?
N1 C11 C1 116.4(2) . . ?
N1 C12 C13 110.5(3) . . ?
N1 C12 C14 108.9(2) . . ?
C13 C12 C14 114.3(3) . . ?
C19 C14 C15 118.6(3) . . ?
C19 C14 C12 122.6(3) . . ?
C15 C14 C12 118.9(3) . . ?
C16 C15 C14 120.7(3) . . ?
C17 C16 C15 119.7(3) . . ?
C16 C17 C18 120.2(3) . . ?
C17 C18 C19 120.3(3) . . ?
C18 C19 C14 120.5(3) . . ?
C20 B1 C26 112.8(2) . . ?
C20 B1 C32 106.0(2) . . ?
C26 B1 C32 112.7(2) . . ?
C20 B1 C38 109.9(2) . . ?
C26 B1 C38 103.8(2) . . ?
C32 B1 C38 111.9(2) . . ?
C21 C20 C25 115.1(2) . . ?
C21 C20 B1 121.2(2) . . ?
C25 C20 B1 123.6(2) . . ?
C22 C21 C20 122.8(3) . . ?
C23 C22 C21 120.0(3) . . ?
C24 C23 C22 119.2(3) . . ?
C23 C24 C25 120.0(3) . . ?
C24 C25 C20 122.9(3) . . ?
C31 C26 C27 114.5(3) . . ?
C31 C26 B1 123.0(2) . . ?
C27 C26 B1 122.1(3) . . ?
C28 C27 C26 122.8(3) . . ?
C27 C28 C29 120.8(3) . . ?
C30 C29 C28 118.5(3) . . ?
C29 C30 C31 119.7(3) . . ?
C30 C31 C26 123.8(3) . . ?
C37 C32 C33 115.2(3) . . ?
C37 C32 B1 122.4(2) . . ?
C33 C32 B1 122.3(2) . . ?
C34 C33 C32 122.2(3) . . ?
C35 C34 C33 120.7(3) . . ?
C34 C35 C36 119.0(3) . . ?
C35 C36 C37 119.9(3) . . ?
C36 C37 C32 122.9(3) . . ?
C39 C38 C43 115.4(3) . . ?
C39 C38 B1 123.0(3) . . ?
C43 C38 B1 121.4(3) . . ?
C40 C39 C38 122.4(3) . . ?
C41 C40 C39 120.8(3) . . ?
C40 C41 C42 118.5(3) . . ?
C43 C42 C41 120.2(3) . . ?
C42 C43 C38 122.7(3) . . ?

loop_
_geom_bond_atom_site_label_1
_geom_bond_atom_site_label_2
_geom_bond_distance
_geom_bond_site_symmetry_2
_geom_bond_publ_flag
Co1 C6 2.022(4) . ?
Co1 C7 2.031(4) . ?
Co1 C1 2.037(3) . ?
Co1 C10 2.039(3) . ?
Co1 C4 2.041(3) . ?
Co1 C2 2.043(3) . ?
Co1 C3 2.043(3) . ?
Co1 C5 2.045(3) . ?
Co1 C8 2.053(4) . ?
Co1 C9 2.056(3) . ?
O1 C11 1.221(3) . ?
N1 C11 1.349(4) . ?
N1 C12 1.477(3) . ?
C1 C5 1.425(4) . ?
C1 C2 1.425(4) . ?
C1 C11 1.499(4) . ?
C2 C3 1.423(5) . ?
C3 C4 1.417(5) . ?
C4 C5 1.416(4) . ?
C6 C7 1.407(6) . ?
C6 C10 1.411(5) . ?
C7 C8 1.422(6) . ?
C8 C9 1.404(6) . ?
C9 C10 1.433(5) . ?
C12 C13 1.517(5) . ?
C12 C14 1.519(4) . ?
C14 C19 1.391(4) . ?
C14 C15 1.398(4) . ?
C15 C16 1.389(4) . ?
C16 C17 1.377(5) . ?
C17 C18 1.384(5) . ?
C18 C19 1.384(4) . ?
B1 C20 1.643(4) . ?
B1 C26 1.643(4) . ?
B1 C32 1.652(4) . ?
B1 C38 1.657(4) . ?
C20 C21 1.398(4) . ?
C20 C25 1.406(4) . ?
C21 C22 1.393(4) . ?
C22 C23 1.385(5) . ?
C23 C24 1.379(5) . ?
C24 C25 1.388(4) . ?
C26 C31 1.404(4) . ?
C26 C27 1.412(4) . ?
C27 C28 1.387(4) . ?
C28 C29 1.395(4) . ?
C29 C30 1.389(4) . ?
C30 C31 1.399(4) . ?
C32 C37 1.407(4) . ?
C32 C33 1.408(4) . ?
C33 C34 1.400(4) . ?
C34 C35 1.383(4) . ?
C35 C36 1.388(5) . ?
C36 C37 1.399(4) . ?
C38 C39 1.401(4) . ?
C38 C43 1.406(4) . ?
C39 C40 1.392(4) . ?
C40 C41 1.378(5) . ?
C41 C42 1.395(5) . ?
C42 C43 1.389(4) . ?
